data_4116471
loop_
_publ_author_name
'Marilyn M. Olmstead'
'David A. Costa'
'Kalyani Maitra'
'Bruce C. Noll'
'Shane L. Phillips'
'Pamela M. Van Calcar'
'Alan L. Balch'

_publ_contact_author
; Dr. Alan L. Balch
  Department of Chemistry
  University of California
  Davis, CA 95616
  USA
;
_publ_contact_author_email balch@indigo.ucdavis.edu
_publ_contact_author_fax 530-752-8995
_publ_contact_author_phone 530-752-0941
_publ_section_title
;
 Interaction of Curved and Flat Molecular Surfaces. The Structures of
 Crystalline Compounds Composed of Fullerene (C60, C60O, C70, and C120O)
 and Metal Octaethylporphyrin Units
;
_journal_name_full 'Journal of the American Chemical Society'
_journal_page_first 7090
_journal_page_last 7097
_journal_paper_doi 10.1021/ja990618c
_journal_volume 121
_journal_year 1999
_chemical_formula_moiety '2(C36 H44 N4 Co),C60 O0.74,C H Cl3'
_chemical_formula_sum 'C133 H89 Cl3 Co2 N8 O'
_chemical_formula_weight 2039.33
_chemical_name_common '[Co(OEP)]~2~C~60~O^.^CHCl~3~'
_chemical_name_systematic
; 
 ? 
;
_space_group_IT_number 19
_symmetry_cell_setting orthorhombic
_symmetry_space_group_name_Hall 'P 2ac 2ab'
_symmetry_space_group_name_H-M 'P 21 21 21'
_atom_sites_solution_hydrogens geom
_atom_sites_solution_primary direct
_atom_sites_solution_secondary difmap
_audit_creation_method SHELXL
_cell_angle_alpha 90.00
_cell_angle_beta 90.00
_cell_angle_gamma 90.00
_cell_formula_units_Z 4
_cell_length_a 14.846(3)
_cell_length_b 21.060(5)
_cell_length_c 29.249(8)
_cell_measurement_reflns_used 40
_cell_measurement_temperature 130(2)
_cell_measurement_theta_max 26.4
_cell_measurement_theta_min 4.2
_cell_volume 9145(4)
_computing_cell_refinement 'Siemens P3'
_computing_data_collection 'Siemens P3'
_computing_data_reduction 'Siemens XDISK'
_computing_molecular_graphics 'SHELXTL v. 5 XP'
_computing_publication_material 'SHELXTL v. 5 XCIF'
_computing_structure_refinement 'SHELXTL v. 5.03 (Sheldrick, 1993)'
_computing_structure_solution 'SHELXS-96 beta (Sheldrick, 1996)'
_diffrn_ambient_temperature 130(2)
_diffrn_measurement_device 'Siemens P4'
_diffrn_measurement_method 2\q-\w
_diffrn_radiation_monochromator graphite
_diffrn_radiation_source 'Siemens 15 kW rotating anode'
_diffrn_radiation_type CuK\a
_diffrn_radiation_wavelength 1.54178
_diffrn_reflns_av_R_equivalents 0.0210
_diffrn_reflns_av_sigmaI/netI 0.0877
_diffrn_reflns_limit_h_max 15
_diffrn_reflns_limit_h_min -11
_diffrn_reflns_limit_k_max 22
_diffrn_reflns_limit_k_min -15
_diffrn_reflns_limit_l_max 31
_diffrn_reflns_limit_l_min -20
_diffrn_reflns_number 8200
_diffrn_reflns_theta_max 56.16
_diffrn_reflns_theta_min 2.59
_diffrn_standards_decay_% 2.7
_diffrn_standards_interval_count 198
_diffrn_standards_number 2
_exptl_absorpt_coefficient_mu 4.165
_exptl_absorpt_correction_type none
_exptl_crystal_colour 'dark red'
_exptl_crystal_density_diffrn 1.481
_exptl_crystal_description needle
_exptl_crystal_F_000 4224
_exptl_crystal_size_max 0.46
_exptl_crystal_size_mid 0.05
_exptl_crystal_size_min 0.05
_refine_diff_density_max 0.565
_refine_diff_density_min -0.641
_refine_diff_density_rms 0.083
_refine_ls_abs_structure_details 'Flack H D (1983), Acta Cryst. A39, 876-881'
_refine_ls_abs_structure_Flack 0.531(9)
_refine_ls_extinction_method none
_refine_ls_goodness_of_fit_all 1.063
_refine_ls_goodness_of_fit_obs 1.122
_refine_ls_hydrogen_treatment constr
_refine_ls_matrix_type fullcycle
_refine_ls_number_parameters 1351
_refine_ls_number_reflns 7913
_refine_ls_number_restraints 392
_refine_ls_restrained_S_all 1.073
_refine_ls_restrained_S_obs 1.127
_refine_ls_R_factor_all 0.1133
_refine_ls_R_factor_obs 0.0689
_refine_ls_shift/esd_max -0.199
_refine_ls_shift/esd_mean 0.003
_refine_ls_structure_factor_coef Fsqd
_refine_ls_weighting_details 'w=1/[\s^2^(Fo^2^)+(0.0925P)^2^+6.4865P] where P=(Fo^2^+2Fc^2^)/3'
_refine_ls_weighting_scheme calc
_refine_ls_wR_factor_all 0.1844
_refine_ls_wR_factor_obs 0.1548
_reflns_number_observed 5476
_reflns_number_total 7914
_reflns_observed_criterion >2sigma(I)
_cod_data_source_file ja990618c_3.cif
_cod_data_source_block mn662
_cod_depositor_comments
;
The following automatic conversions were performed:

'_refine_ls_weighting_scheme' value 'calc
w=1/[\s^2^(Fo^2^)+(0.0925P)^2^+6.4865P] where P=(Fo^2^+2Fc^2^)/3' was
changed to 'calc'. New tag '_refine_ls_weighting_details' was
created. The value of the new tag was set to
'w=1/[\s^2^(Fo^2^)+(0.0925P)^2^+6.4865P] where P=(Fo^2^+2Fc^2^)/3'.

Automatic conversion script
Id: cif_fix_values 3143 2015-03-26 13:38:13Z robertas 
;
_cod_original_cell_volume 9144.9(38)
_cod_database_code 4116471

loop_
_symmetry_equiv_pos_as_xyz
'x, y, z'
'-x+1/2, -y, z+1/2'
'-x, y+1/2, -z+1/2'
'x+1/2, -y+1/2, -z'

loop_
_atom_site_aniso_label
_atom_site_aniso_U_11
_atom_site_aniso_U_22
_atom_site_aniso_U_33
_atom_site_aniso_U_23
_atom_site_aniso_U_13
_atom_site_aniso_U_12
C1 0.054(7) 0.052(7) 0.024(6) 0.018(5) 0.003(6) -0.006(7)
C2 0.062(8) 0.054(7) 0.044(7) 0.033(6) -0.020(6) -0.002(6)
C3 0.069(8) 0.034(7) 0.069(8) 0.019(6) -0.002(7) -0.008(6)
C4 0.047(7) 0.035(7) 0.052(7) 0.007(6) -0.002(6) -0.013(6)
C5 0.045(7) 0.066(8) 0.033(7) 0.009(6) 0.000(6) -0.016(7)
C6 0.056(8) 0.064(8) 0.045(7) 0.018(6) 0.007(6) -0.008(7)
C7 0.055(7) 0.072(8) 0.021(6) 0.010(6) -0.015(6) 0.005(7)
C8 0.048(7) 0.068(8) 0.031(7) 0.000(6) -0.010(6) 0.000(6)
C9 0.040(6) 0.032(6) 0.030(7) 0.008(5) -0.019(5) 0.009(6)
C10 0.043(7) 0.037(7) 0.046(7) 0.021(6) -0.014(6) 0.011(6)
C11 0.048(7) 0.040(7) 0.065(8) 0.005(6) -0.010(6) 0.004(6)
C12 0.072(8) 0.040(6) 0.058(7) 0.007(6) -0.008(7) 0.004(6)
C13 0.056(7) 0.027(6) 0.067(7) -0.012(6) 0.002(7) 0.002(6)
C14 0.043(7) 0.035(6) 0.047(7) -0.019(6) -0.007(6) -0.015(6)
C15 0.033(6) 0.036(7) 0.052(7) -0.002(6) 0.010(6) -0.010(5)
C16 0.026(6) 0.045(7) 0.037(7) -0.008(6) 0.002(6) -0.006(5)
C17 0.027(6) 0.041(7) 0.035(7) 0.003(6) 0.014(5) -0.003(5)
C18 0.032(6) 0.054(7) 0.039(7) -0.014(6) 0.011(6) 0.005(6)
C19 0.043(7) 0.054(7) 0.026(6) -0.018(6) 0.002(6) 0.009(6)
C20 0.058(7) 0.049(7) 0.033(7) -0.013(6) 0.025(6) -0.007(6)
C21 0.032(6) 0.056(6) 0.018(5) -0.013(5) -0.003(6) 0.005(6)
C22 0.051(7) 0.044(7) 0.040(6) -0.017(6) -0.001(6) -0.002(6)
C23 0.055(7) 0.039(7) 0.044(7) -0.011(6) 0.007(6) -0.011(6)
C24 0.040(7) 0.049(7) 0.035(7) -0.011(6) -0.014(6) -0.009(6)
C25 0.024(6) 0.043(7) 0.032(7) -0.001(6) -0.016(5) 0.003(5)
C26 0.040(7) 0.049(7) 0.043(7) 0.007(6) -0.006(6) 0.003(6)
C27 0.030(6) 0.047(7) 0.046(7) -0.009(6) -0.002(6) 0.021(6)
C28 0.043(7) 0.034(7) 0.058(8) -0.002(6) -0.007(6) 0.020(6)
C29 0.035(7) 0.038(7) 0.043(7) -0.028(6) 0.000(6) 0.018(6)
C30 0.067(8) 0.044(7) 0.050(7) -0.033(6) 0.000(6) 0.003(6)
C31 0.033(6) 0.027(6) 0.037(6) -0.011(5) -0.006(6) 0.001(6)
C32 0.047(7) 0.041(7) 0.027(6) -0.007(6) -0.015(5) -0.013(6)
C33 0.034(6) 0.041(7) 0.027(7) -0.018(6) -0.013(5) 0.003(6)
C34 0.031(6) 0.045(7) 0.030(7) -0.014(6) -0.011(5) -0.001(6)
C35 0.033(6) 0.034(6) 0.039(7) -0.003(6) -0.001(6) 0.008(5)
C36 0.020(6) 0.040(7) 0.035(7) -0.007(6) -0.001(5) 0.017(5)
C37 0.039(7) 0.037(7) 0.065(8) -0.011(6) 0.008(6) 0.018(6)
C38 0.044(7) 0.041(7) 0.057(8) -0.021(6) 0.004(6) 0.005(6)
C39 0.060(8) 0.040(7) 0.061(7) -0.031(6) -0.004(6) 0.001(6)
C40 0.061(8) 0.016(5) 0.053(7) -0.013(5) -0.004(6) -0.007(5)
C41 0.060(8) 0.042(7) 0.056(8) -0.012(6) -0.002(7) -0.020(6)
C42 0.034(6) 0.033(6) 0.036(6) -0.002(5) 0.006(6) -0.009(5)
C43 0.031(6) 0.045(7) 0.040(7) -0.007(6) -0.005(6) -0.010(6)
C44 0.036(7) 0.050(7) 0.048(7) -0.014(6) 0.001(6) -0.015(6)
C45 0.032(6) 0.031(6) 0.037(7) -0.006(6) -0.002(6) 0.010(5)
C46 0.027(6) 0.049(7) 0.034(7) -0.012(6) 0.008(6) 0.005(6)
C47 0.047(7) 0.050(7) 0.035(7) -0.016(6) 0.005(6) 0.007(6)
C48 0.047(7) 0.058(7) 0.019(5) -0.010(5) -0.006(6) 0.010(6)
C49 0.052(8) 0.064(7) 0.034(6) 0.000(6) -0.013(6) 0.003(6)
C50 0.031(6) 0.057(7) 0.021(6) 0.009(6) -0.002(5) 0.008(6)
C51 0.040(7) 0.035(6) 0.035(7) 0.004(6) -0.017(6) 0.011(6)
C52 0.043(7) 0.040(7) 0.045(7) 0.011(6) -0.008(6) 0.013(6)
C53 0.052(7) 0.028(6) 0.077(8) -0.001(6) -0.010(7) 0.016(6)
C54 0.051(7) 0.025(6) 0.064(7) -0.001(5) 0.006(7) 0.005(6)
C55 0.062(8) 0.028(6) 0.059(7) 0.009(6) -0.002(7) -0.011(6)
C56 0.036(7) 0.033(6) 0.057(7) 0.009(6) 0.003(6) -0.011(6)
C56 0.059(8) 0.044(6) 0.018(5) 0.012(5) 0.003(6) 0.006(6)
C57 0.039(7) 0.060(8) 0.036(7) 0.005(6) 0.008(6) -0.010(6)
C58 0.056(8) 0.067(8) 0.037(7) 0.007(6) 0.024(6) -0.016(7)
C60 0.050(7) 0.037(6) 0.044(6) 0.013(5) -0.012(7) -0.002(7)
Co1 0.0188(9) 0.0177(8) 0.0223(8) 0.0000(7) 0.0005(9) -0.0001(9)
N1 0.011(4) 0.023(4) 0.019(4) 0.006(3) -0.006(5) -0.010(5)
N2 0.014(5) 0.023(5) 0.020(5) 0.005(5) 0.000(4) -0.008(4)
N3 0.031(6) 0.019(4) 0.020(5) -0.004(4) 0.005(5) 0.009(5)
N4 0.014(5) 0.023(5) 0.025(6) 0.002(5) -0.009(4) -0.008(4)
C61 0.019(6) 0.027(7) 0.017(7) 0.010(5) 0.003(5) 0.009(6)
C62 0.018(6) 0.017(6) 0.015(6) 0.003(5) 0.001(5) 0.000(5)
C63 0.044(8) 0.031(7) 0.022(7) 0.008(6) -0.011(6) -0.005(6)
C64 0.040(8) 0.018(6) 0.017(7) 0.006(5) 0.004(6) -0.004(6)
C65 0.013(6) 0.047(8) 0.029(8) 0.014(7) -0.009(5) 0.000(6)
C66 0.016(6) 0.032(7) 0.025(7) 0.014(6) 0.002(5) 0.020(6)
C67 0.021(6) 0.042(8) 0.035(8) 0.015(7) -0.004(6) 0.009(6)
C68 0.051(9) 0.011(6) 0.033(8) 0.007(6) 0.010(6) 0.004(6)
C69 0.015(6) 0.023(7) 0.028(7) 0.009(6) -0.001(5) 0.005(5)
C70 0.039(8) 0.013(6) 0.027(7) 0.000(5) 0.004(6) 0.013(6)
C71 0.019(6) 0.018(6) 0.026(7) 0.003(5) 0.007(5) 0.001(5)
C72 0.040(8) 0.022(6) 0.025(6) -0.005(5) 0.008(6) 0.012(6)
C73 0.047(8) 0.023(7) 0.026(7) 0.004(5) 0.012(6) 0.003(6)
C74 0.031(7) 0.022(6) 0.016(7) 0.000(5) 0.001(6) -0.011(6)
C75 0.026(7) 0.018(6) 0.034(8) 0.005(6) -0.010(6) -0.006(5)
C76 0.039(8) 0.032(8) 0.012(7) 0.003(5) 0.002(6) 0.003(6)
C77 0.014(6) 0.016(7) 0.036(8) 0.003(6) -0.011(5) 0.000(5)
C78 0.010(6) 0.041(8) 0.036(8) 0.010(6) -0.001(5) 0.001(6)
C79 0.026(7) 0.031(7) 0.021(7) -0.002(6) 0.009(5) 0.003(6)
C80 0.019(7) 0.031(7) 0.026(7) 0.004(6) -0.003(5) 0.003(5)
C81 0.041(7) 0.021(6) 0.022(7) 0.001(5) 0.002(6) -0.003(5)
C82 0.063(9) 0.025(7) 0.044(9) -0.001(6) 0.008(7) 0.021(7)
C83 0.034(7) 0.044(8) 0.022(7) 0.001(6) -0.008(6) -0.011(6)
C84 0.052(9) 0.056(9) 0.043(9) 0.012(7) -0.007(7) -0.036(7)
C85 0.011(6) 0.040(8) 0.056(9) 0.001(7) 0.003(6) -0.018(6)
C86 0.057(10) 0.050(9) 0.078(11) 0.029(8) 0.009(8) -0.015(7)
C87 0.027(7) 0.029(7) 0.053(9) 0.005(7) 0.016(6) 0.015(6)
C88 0.033(8) 0.046(8) 0.062(10) -0.010(7) 0.027(7) -0.003(6)
C89 0.057(9) 0.015(6) 0.046(8) -0.010(6) -0.005(7) 0.003(6)
C90 0.088(11) 0.091(12) 0.041(9) -0.027(9) -0.002(8) 0.062(9)
C91 0.041(7) 0.012(6) 0.032(7) -0.002(5) 0.001(6) -0.006(5)
C92 0.059(9) 0.037(8) 0.047(9) 0.001(7) -0.018(7) -0.018(6)
C93 0.021(7) 0.035(8) 0.086(12) -0.011(8) -0.014(7) -0.009(6)
C94 0.066(10) 0.065(10) 0.091(13) -0.010(10) -0.044(9) -0.004(8)
C95 0.022(7) 0.028(7) 0.046(8) 0.010(6) 0.010(6) -0.002(5)
C96 0.026(7) 0.043(8) 0.070(10) 0.011(7) 0.002(7) 0.014(6)
Co2 0.0151(8) 0.0160(8) 0.0201(8) 0.0003(7) -0.0012(9) 0.0002(8)
N5 0.023(5) 0.013(4) 0.027(5) 0.005(4) -0.007(4) -0.002(4)
N6 0.014(5) 0.012(5) 0.026(5) 0.003(4) -0.002(4) 0.004(4)
N7 0.010(4) 0.013(4) 0.037(5) -0.002(4) 0.003(5) -0.007(5)
N8 0.009(5) 0.020(5) 0.028(6) 0.003(4) -0.003(4) 0.002(4)
C97 0.029(7) 0.026(7) 0.007(6) 0.000(5) -0.004(5) 0.003(6)
C98 0.037(6) 0.024(5) 0.013(5) 0.004(4) 0.009(5) -0.003(5)
C99 0.020(6) 0.030(6) 0.008(6) -0.002(5) 0.007(5) 0.000(5)
C100 0.033(7) 0.014(6) 0.026(7) 0.001(5) -0.001(6) -0.005(6)
C101 0.025(7) 0.030(7) 0.026(7) -0.012(6) 0.011(5) -0.006(6)
C102 0.024(7) 0.032(8) 0.022(7) 0.000(6) -0.003(5) 0.002(6)
C103 0.016(6) 0.026(7) 0.038(8) -0.006(6) 0.010(6) -0.005(6)
C104 0.019(6) 0.017(7) 0.022(7) -0.006(5) 0.000(5) 0.003(5)
C105 0.024(7) 0.035(8) 0.010(7) -0.014(6) -0.003(5) 0.002(6)
C106 0.030(7) 0.017(6) 0.022(7) 0.002(5) 0.000(6) 0.005(6)
C107 0.031(7) 0.021(6) 0.019(7) 0.001(5) -0.004(5) -0.006(6)
C108 0.032(6) 0.016(5) 0.020(6) 0.011(4) -0.011(5) 0.005(5)
C109 0.028(7) 0.015(6) 0.020(7) -0.005(5) 0.002(5) -0.010(6)
C110 0.027(7) 0.011(6) 0.031(8) -0.014(5) 0.007(6) 0.003(6)
C111 0.027(7) 0.027(7) 0.016(7) 0.007(6) 0.010(5) -0.005(6)
C112 0.007(6) 0.032(8) 0.035(8) -0.016(6) -0.013(5) 0.009(5)
C113 0.013(6) 0.037(8) 0.029(7) -0.005(6) -0.003(5) -0.009(6)
C114 0.019(6) 0.019(7) 0.036(8) -0.001(6) 0.007(5) -0.001(5)
C115 0.006(6) 0.033(8) 0.031(8) -0.006(6) -0.003(5) 0.006(5)
C116 0.027(7) 0.011(6) 0.020(7) 0.001(5) -0.004(5) 0.003(5)
C117 0.031(7) 0.030(7) 0.039(7) 0.008(6) 0.003(6) 0.004(6)
C118 0.085(11) 0.033(8) 0.055(10) -0.014(7) -0.020(8) 0.035(7)
C119 0.032(7) 0.020(6) 0.032(7) 0.000(6) -0.009(6) -0.004(5)
C120 0.052(8) 0.037(7) 0.037(8) 0.006(6) -0.004(6) -0.023(6)
C121 0.012(6) 0.026(7) 0.050(9) -0.001(6) -0.007(6) 0.008(5)
C122 0.051(9) 0.061(10) 0.082(12) 0.003(9) -0.014(8) -0.033(8)
C123 0.019(7) 0.032(7) 0.050(9) 0.001(6) -0.004(6) 0.009(6)
C124 0.062(9) 0.037(8) 0.053(9) 0.010(7) -0.028(7) 0.008(7)
C125 0.048(9) 0.026(7) 0.050(9) 0.013(6) -0.007(7) 0.003(6)
C126 0.072(10) 0.024(7) 0.052(9) 0.018(6) -0.034(8) 0.006(7)
C127 0.045(8) 0.025(7) 0.029(7) -0.002(6) -0.013(6) -0.001(6)
C128 0.047(8) 0.031(7) 0.034(8) 0.004(6) 0.012(6) -0.006(6)
C129 0.024(7) 0.043(8) 0.060(10) -0.004(7) 0.003(6) 0.003(6)
C130 0.040(8) 0.071(10) 0.065(11) 0.014(9) 0.029(8) -0.005(7)
C131 0.020(7) 0.047(8) 0.057(9) 0.008(7) 0.000(6) 0.005(6)
C132 0.051(9) 0.049(9) 0.072(11) -0.008(8) 0.024(8) 0.021(7)

loop_
_atom_site_label
_atom_site_type_symbol
_atom_site_fract_x
_atom_site_fract_y
_atom_site_fract_z
_atom_site_U_iso_or_equiv
_atom_site_thermal_displace_type
_atom_site_occupancy
_atom_site_calc_flag
_atom_site_refinement_flags
_atom_site_disorder_group
O1 O 0.4404(20) -0.0778(11) 0.3466(12) 0.050 Uiso 0.211(14) d PD .
O2 O 0.0802(24) 0.3032(13) 0.3425(14) 0.050 Uiso 0.170(14) d PD .
O3 O -0.0447(19) 0.1096(16) 0.4029(21) 0.050 Uiso 0.123(14) d PD .
O4 O 0.2377(33) -0.1145(10) 0.3334(11) 0.050 Uiso 0.156(13) d PD .
O5 O -0.0345(47) 0.0386(39) 0.3054(21) 0.050 Uiso 0.067(14) d PD .
C1 C 0.2418(10) 0.0416(6) 0.4537(3) 0.044(3) Uani 1 d U .
C2 C 0.2738(9) -0.0078(6) 0.4267(4) 0.053(4) Uani 1 d U .
C3 C 0.2166(10) -0.0383(6) 0.3931(5) 0.058(4) Uani 1 d U .
C4 C 0.1299(9) -0.0159(6) 0.3886(5) 0.045(4) Uani 1 d U .
C5 C 0.0967(9) 0.0380(7) 0.4153(5) 0.048(4) Uani 1 d U .
C6 C 0.1507(10) 0.0665(7) 0.4466(5) 0.055(4) Uani 1 d U .
C7 C 0.3011(9) 0.0956(7) 0.4616(4) 0.049(4) Uani 1 d U .
C8 C 0.3862(9) 0.0982(7) 0.4461(4) 0.049(4) Uani 1 d U .
C9 C 0.4191(8) 0.0431(6) 0.4181(4) 0.034(3) Uani 1 d U .
C10 C 0.3660(9) -0.0069(6) 0.4093(5) 0.042(3) Uani 1 d U .
C11 C 0.3661(9) -0.0379(6) 0.3664(5) 0.051(4) Uani 1 d DU .
C12 C 0.2694(10) -0.0565(6) 0.3551(5) 0.057(4) Uani 1 d DU .
C13 C 0.2393(10) -0.0494(5) 0.3106(5) 0.050(3) Uani 1 d DU .
C14 C 0.1449(8) -0.0250(6) 0.3039(5) 0.042(3) Uani 1 d U .
C15 C 0.0938(7) -0.0102(6) 0.3409(5) 0.040(3) Uani 1 d U .
C16 C 0.0374(7) 0.0485(6) 0.3408(5) 0.036(3) Uani 1 d DU .
C17 C 0.0387(8) 0.0766(6) 0.3857(4) 0.034(3) Uani 1 d DU .
C18 C 0.0417(8) 0.1433(6) 0.3902(5) 0.042(4) Uani 1 d DU .
C19 C 0.1016(9) 0.1732(7) 0.4248(4) 0.041(3) Uani 1 d U .
C20 C 0.1559(9) 0.1341(6) 0.4519(4) 0.047(4) Uani 1 d U .
C21 C 0.2470(9) 0.1530(5) 0.4611(3) 0.035(3) Uani 1 d U .
C22 C 0.2793(9) 0.2098(6) 0.4433(4) 0.045(4) Uani 1 d U .
C23 C 0.3734(9) 0.2105(6) 0.4233(5) 0.046(4) Uani 1 d U .
C24 C 0.4214(8) 0.1560(7) 0.4257(5) 0.042(4) Uani 1 d U .
C25 C 0.4773(7) 0.1383(6) 0.3874(4) 0.033(3) Uani 1 d U .
C26 C 0.4782(8) 0.0702(7) 0.3838(5) 0.044(4) Uani 1 d U .
C27 C 0.4756(7) 0.0426(6) 0.3394(5) 0.041(3) Uani 1 d U .
C28 C 0.4169(8) -0.0125(6) 0.3315(5) 0.045(4) Uani 1 d DU .
C29 C 0.3797(8) -0.0039(6) 0.2837(4) 0.039(3) Uani 1 d U .
C30 C 0.2923(9) -0.0221(6) 0.2757(5) 0.054(4) Uani 1 d U .
C31 C 0.2389(8) 0.0170(5) 0.2480(4) 0.032(3) Uani 1 d U .
C32 C 0.1450(8) 0.0159(6) 0.2659(4) 0.038(3) Uani 1 d U .
C33 C 0.0929(8) 0.0683(6) 0.2638(4) 0.034(3) Uani 1 d U .
C34 C 0.0388(8) 0.0867(6) 0.3020(4) 0.035(3) Uani 1 d DU .
C35 C 0.0405(8) 0.1552(6) 0.3063(5) 0.036(3) Uani 1 d U .
C36 C 0.0418(7) 0.1837(6) 0.3501(4) 0.032(3) Uani 1 d U .
C37 C 0.1022(8) 0.2382(6) 0.3590(5) 0.047(4) Uani 1 d DU .
C38 C 0.1387(9) 0.2312(6) 0.4060(5) 0.047(4) Uani 1 d U .
C39 C 0.2235(9) 0.2488(6) 0.4141(5) 0.054(4) Uani 1 d U .
C40 C 0.2806(9) 0.2742(5) 0.3777(4) 0.043(3) Uani 1 d U .
C41 C 0.3734(9) 0.2493(6) 0.3841(5) 0.053(4) Uani 1 d U .
C42 C 0.4248(7) 0.2341(6) 0.3477(4) 0.034(3) Uani 1 d U .
C43 C 0.4782(7) 0.1759(6) 0.3480(5) 0.039(3) Uani 1 d U .
C44 C 0.4774(8) 0.1467(7) 0.3034(5) 0.045(4) Uani 1 d U .
C45 C 0.4748(8) 0.0807(6) 0.2986(4) 0.033(3) Uani 1 d U .
C46 C 0.4169(8) 0.0545(6) 0.2651(4) 0.037(3) Uani 1 d U .
C47 C 0.3634(9) 0.0917(6) 0.2376(4) 0.044(3) Uani 1 d U .
C48 C 0.2681(9) 0.0725(6) 0.2281(4) 0.041(3) Uani 1 d U .
C49 C 0.2156(9) 0.1300(7) 0.2273(4) 0.050(4) Uani 1 d U .
C50 C 0.1309(8) 0.1280(6) 0.2436(4) 0.037(3) Uani 1 d U .
C51 C 0.0964(8) 0.1822(6) 0.2715(4) 0.037(3) Uani 1 d U .
C52 C 0.1514(9) 0.2326(6) 0.2794(4) 0.043(3) Uani 1 d U .
C53 C 0.1539(9) 0.2620(6) 0.3237(5) 0.053(4) Uani 1 d DU .
C54 C 0.2472(9) 0.2802(5) 0.3339(4) 0.047(3) Uani 1 d U .
C55 C 0.3012(9) 0.2626(6) 0.2952(5) 0.050(4) Uani 1 d U .
C56 C 0.3887(8) 0.2403(6) 0.3011(5) 0.042(3) Uani 1 d U .
C56 C 0.2719(9) 0.1840(6) 0.2351(4) 0.040(3) Uani 1 d U .
C57 C 0.4202(9) 0.1866(7) 0.2733(5) 0.045(4) Uani 1 d U .
C58 C 0.3644(10) 0.1582(7) 0.2415(5) 0.054(4) Uani 1 d U .
C60 C 0.2462(10) 0.2336(5) 0.2609(4) 0.044(3) Uani 1 d U .
Co1 Co 0.24273(11) -0.02146(6) 0.53520(5) 0.0196(4) Uani 1 d . .
N1 N 0.2515(6) 0.0639(3) 0.5633(2) 0.017(2) Uani 1 d . .
N2 N 0.3757(5) -0.0260(4) 0.5319(3) 0.019(2) Uani 1 d . .
N3 N 0.2336(6) -0.1062(3) 0.5064(3) 0.023(2) Uani 1 d . .
N4 N 0.1113(5) -0.0142(4) 0.5351(3) 0.021(2) Uani 1 d . .
C61 C 0.1799(7) 0.1063(5) 0.5719(3) 0.021(3) Uani 1 d . .
C62 C 0.2159(6) 0.1670(5) 0.5854(3) 0.017(3) Uani 1 d . .
C63 C 0.3069(8) 0.1615(5) 0.5861(4) 0.032(3) Uani 1 d . .
C64 C 0.3299(8) 0.0984(5) 0.5715(4) 0.025(3) Uani 1 d . .
C65 C 0.4152(7) 0.0766(6) 0.5650(4) 0.030(3) Uani 1 d . .
H65 H 0.4633(7) 0.1031(6) 0.5747(4) 0.035 Uiso 1 calc R .
C66 C 0.4373(7) 0.0187(6) 0.5454(4) 0.025(3) Uani 1 d . .
C67 C 0.5284(7) -0.0002(6) 0.5337(4) 0.032(3) Uani 1 d . .
C68 C 0.5193(8) -0.0590(5) 0.5136(4) 0.032(3) Uani 1 d . .
C69 C 0.4286(7) -0.0751(5) 0.5124(4) 0.022(3) Uani 1 d . .
C70 C 0.3927(8) -0.1303(5) 0.4958(4) 0.027(3) Uani 1 d . .
H70 H 0.4343(8) -0.1614(5) 0.4854(4) 0.032 Uiso 1 calc R .
C71 C 0.3020(7) -0.1457(5) 0.4927(4) 0.021(3) Uani 1 d . .
C72 C 0.2665(8) -0.2030(5) 0.4718(3) 0.029(3) Uani 1 d . .
C73 C 0.1782(8) -0.1986(5) 0.4731(4) 0.032(3) Uani 1 d . .
C74 C 0.1554(7) -0.1380(5) 0.4942(4) 0.023(3) Uani 1 d . .
C75 C 0.0688(7) -0.1158(5) 0.5007(4) 0.026(3) Uani 1 d . .
H75 H 0.0203(7) -0.1425(5) 0.4917(4) 0.031 Uiso 1 calc R .
C76 C 0.0479(8) -0.0574(6) 0.5193(4) 0.028(3) Uani 1 d . .
C77 C -0.0438(6) -0.0344(5) 0.5237(4) 0.022(3) Uani 1 d . .
C78 C -0.0366(7) 0.0239(6) 0.5441(4) 0.029(3) Uani 1 d . .
C79 C 0.0576(7) 0.0366(6) 0.5490(4) 0.026(3) Uani 1 d . .
C80 C 0.0918(7) 0.0922(5) 0.5663(4) 0.025(3) Uani 1 d . .
H80 H 0.0495(7) 0.1237(5) 0.5752(4) 0.030 Uiso 1 calc R .
C81 C 0.1587(7) 0.2246(5) 0.5936(4) 0.028(3) Uani 1 d . .
H81A H 0.1919(7) 0.2542(5) 0.6138(4) 0.034 Uiso 1 calc R .
H81B H 0.1031(7) 0.2115(5) 0.6098(4) 0.034 Uiso 1 calc R .
C82 C 0.1332(8) 0.2588(5) 0.5504(4) 0.044(3) Uani 1 d . .
H82A H 0.0995(40) 0.2299(11) 0.5305(11) 0.066 Uiso 1 calc R .
H82B H 0.1879(8) 0.2730(28) 0.5347(13) 0.066 Uiso 1 calc R .
H82C H 0.0957(39) 0.2956(19) 0.5579(4) 0.066 Uiso 1 calc R .
C83 C 0.3746(7) 0.2138(5) 0.5943(4) 0.033(3) Uani 1 d . .
H83A H 0.4278(7) 0.1965(5) 0.6105(4) 0.040 Uiso 1 calc R .
H83B H 0.3474(7) 0.2472(5) 0.6138(4) 0.040 Uiso 1 calc R .
C84 C 0.4036(8) 0.2424(6) 0.5485(4) 0.050(4) Uani 1 d . .
H84A H 0.4351(43) 0.2102(11) 0.5305(11) 0.075 Uiso 1 calc R .
H84B H 0.4440(40) 0.2784(22) 0.5540(4) 0.075 Uiso 1 calc R .
H84C H 0.3503(9) 0.2571(32) 0.5318(12) 0.075 Uiso 1 calc R .
C85 C 0.6100(6) 0.0397(5) 0.5433(4) 0.036(3) Uani 1 d . .
H85A H 0.6639(6) 0.0120(5) 0.5437(4) 0.043 Uiso 1 calc R .
H85B H 0.6040(6) 0.0589(5) 0.5741(4) 0.043 Uiso 1 calc R .
C86 C 0.6235(9) 0.0918(6) 0.5085(5) 0.062(4) Uani 1 d . .
H86A H 0.6332(54) 0.0729(6) 0.4783(7) 0.093 Uiso 1 calc R .
H86B H 0.6761(34) 0.1173(24) 0.5170(15) 0.093 Uiso 1 calc R .
H86C H 0.5699(24) 0.1190(23) 0.5076(20) 0.093 Uiso 1 calc R .
C87 C 0.5956(7) -0.0961(5) 0.4909(4) 0.036(3) Uani 1 d . .
H87A H 0.6531(7) -0.0861(5) 0.5064(4) 0.044 Uiso 1 calc R .
H87B H 0.5842(7) -0.1422(5) 0.4944(4) 0.044 Uiso 1 calc R .
C88 C 0.6037(8) -0.0805(6) 0.4411(4) 0.047(4) Uani 1 d . .
H88A H 0.6514(32) -0.1065(24) 0.4274(7) 0.070 Uiso 1 calc R .
H88B H 0.6187(46) -0.0355(9) 0.4376(4) 0.070 Uiso 1 calc R .
H88C H 0.5464(16) -0.0894(31) 0.4258(6) 0.070 Uiso 1 calc R .
C89 C 0.3238(8) -0.2544(5) 0.4525(4) 0.039(3) Uani 1 d . .
H89A H 0.2924(8) -0.2956(5) 0.4563(4) 0.047 Uiso 1 calc R .
H89B H 0.3808(8) -0.2565(5) 0.4700(4) 0.047 Uiso 1 calc R .
C90 C 0.3459(9) -0.2449(7) 0.4015(4) 0.073(5) Uani 1 d . .
H90A H 0.3787(54) -0.2820(20) 0.3900(9) 0.110 Uiso 1 calc R .
H90B H 0.3832(50) -0.2068(25) 0.3979(5) 0.110 Uiso 1 calc R .
H90C H 0.2898(9) -0.2397(43) 0.3842(6) 0.110 Uiso 1 calc R .
C91 C 0.1091(7) -0.2405(5) 0.4502(4) 0.028(3) Uani 1 d . .
H91A H 0.1348(7) -0.2835(5) 0.4460(4) 0.034 Uiso 1 calc R .
H91B H 0.0557(7) -0.2444(5) 0.4703(4) 0.034 Uiso 1 calc R .
C92 C 0.0801(8) -0.2153(5) 0.4048(4) 0.048(3) Uani 1 d . .
H92A H 0.0394(39) -0.2457(16) 0.3901(11) 0.072 Uiso 1 calc R .
H92B H 0.1332(9) -0.2088(32) 0.3854(9) 0.072 Uiso 1 calc R .
H92C H 0.0489(42) -0.1747(17) 0.4091(5) 0.072 Uiso 1 calc R .
C93 C -0.1248(7) -0.0680(6) 0.5069(5) 0.047(4) Uani 1 d . .
H93A H -0.1781(7) -0.0523(6) 0.5239(5) 0.057 Uiso 1 calc R .
H93B H -0.1184(7) -0.1138(6) 0.5134(5) 0.057 Uiso 1 calc R .
C94 C -0.1407(9) -0.0594(7) 0.4572(5) 0.074(5) Uani 1 d . .
H94A H -0.0925(33) -0.0803(36) 0.4399(5) 0.110 Uiso 1 calc R .
H94B H -0.1413(60) -0.0139(7) 0.4499(7) 0.110 Uiso 1 calc R .
H94C H -0.1988(29) -0.0782(37) 0.4489(8) 0.110 Uiso 1 calc R .
C95 C -0.1113(7) 0.0713(5) 0.5554(4) 0.032(3) Uani 1 d . .
H95A H -0.0979(7) 0.0920(5) 0.5850(4) 0.038 Uiso 1 calc R .
H95B H -0.1692(7) 0.0483(5) 0.5585(4) 0.038 Uiso 1 calc R .
C96 C -0.1203(7) 0.1223(6) 0.5181(4) 0.046(4) Uani 1 d . .
H96A H -0.1387(46) 0.1022(7) 0.4893(7) 0.070 Uiso 1 calc R .
H96B H -0.0622(14) 0.1436(23) 0.5138(17) 0.070 Uiso 1 calc R .
H96C H -0.1658(35) 0.1535(19) 0.5273(11) 0.070 Uiso 1 calc R .
Co2 Co 0.25269(11) 0.00414(7) 0.15161(5) 0.0170(4) Uani 1 d . .
N5 N 0.2633(6) 0.0901(3) 0.1243(3) 0.021(2) Uani 1 d . .
N6 N 0.3848(5) -0.0015(4) 0.1547(3) 0.018(2) Uani 1 d . .
N7 N 0.2432(6) -0.0823(3) 0.1776(3) 0.020(2) Uani 1 d . .
N8 N 0.1211(5) 0.0129(4) 0.1515(3) 0.019(2) Uani 1 d . .
C97 C 0.1934(7) 0.1319(5) 0.1146(3) 0.021(3) Uani 1 d . .
C98 C 0.2312(7) 0.1947(5) 0.1014(3) 0.025(3) Uani 1 d U .
C99 C 0.3199(7) 0.1888(5) 0.1028(3) 0.019(2) Uani 1 d . .
C100 C 0.3405(7) 0.1249(5) 0.1184(4) 0.024(3) Uani 1 d . .
C101 C 0.4278(7) 0.1021(6) 0.1260(4) 0.027(3) Uani 1 d . .
H101 H 0.4763(7) 0.1296(6) 0.1185(4) 0.032 Uiso 1 calc R .
C102 C 0.4489(7) 0.0442(6) 0.1431(4) 0.026(3) Uani 1 d . .
C103 C 0.5377(6) 0.0230(5) 0.1529(4) 0.026(3) Uani 1 d . .
C104 C 0.5311(7) -0.0357(5) 0.1709(3) 0.019(3) Uani 1 d . .
C105 C 0.4348(7) -0.0511(6) 0.1708(4) 0.023(3) Uani 1 d . .
C106 C 0.4014(7) -0.1080(5) 0.1872(4) 0.023(3) Uani 1 d . .
H106 H 0.4432(7) -0.1391(5) 0.1972(4) 0.027 Uiso 1 calc R .
C107 C 0.3120(8) -0.1219(5) 0.1897(4) 0.023(3) Uani 1 d . .
C108 C 0.2769(7) -0.1786(5) 0.2107(3) 0.023(3) Uani 1 d U .
C109 C 0.1865(7) -0.1755(5) 0.2109(3) 0.021(3) Uani 1 d . .
C110 C 0.1663(7) -0.1142(5) 0.1896(4) 0.023(3) Uani 1 d . .
C111 C 0.0793(7) -0.0900(5) 0.1832(4) 0.023(3) Uani 1 d . .
H111 H 0.0305(7) -0.1168(5) 0.1915(4) 0.028 Uiso 1 calc R .
C112 C 0.0583(6) -0.0320(6) 0.1663(4) 0.025(3) Uani 1 d . .
C113 C -0.0332(7) -0.0065(6) 0.1621(4) 0.027(3) Uani 1 d . .
C114 C -0.0259(7) 0.0517(5) 0.1443(4) 0.025(3) Uani 1 d . .
C115 C 0.0694(6) 0.0632(5) 0.1374(4) 0.024(3) Uani 1 d . .
C116 C 0.1043(7) 0.1184(5) 0.1205(3) 0.019(3) Uani 1 d . .
H116 H 0.0625(7) 0.1505(5) 0.1120(3) 0.023 Uiso 1 calc R .
C117 C 0.1743(7) 0.2527(5) 0.0907(4) 0.033(3) Uani 1 d . .
H11A H 0.1180(7) 0.2391(5) 0.0755(4) 0.040 Uiso 1 calc R .
H11B H 0.2076(7) 0.2806(5) 0.0694(4) 0.040 Uiso 1 calc R .
C118 C 0.1506(9) 0.2906(6) 0.1349(4) 0.057(4) Uani 1 d . .
H11C H 0.2063(9) 0.3047(31) 0.1498(15) 0.086 Uiso 1 calc R .
H11D H 0.1167(45) 0.2633(12) 0.1559(12) 0.086 Uiso 1 calc R .
H11E H 0.1140(44) 0.3277(21) 0.1269(5) 0.086 Uiso 1 calc R .
C119 C 0.3898(7) 0.2404(5) 0.0938(4) 0.028(3) Uani 1 d . .
H11F H 0.3640(7) 0.2728(5) 0.0732(4) 0.033 Uiso 1 calc R .
H11G H 0.4429(7) 0.2215(5) 0.0786(4) 0.033 Uiso 1 calc R .
C120 C 0.4190(8) 0.2718(5) 0.1388(4) 0.042(3) Uani 1 d . .
H12A H 0.4628(34) 0.3054(21) 0.1323(4) 0.063 Uiso 1 calc R .
H12B H 0.4465(40) 0.2399(8) 0.1588(10) 0.063 Uiso 1 calc R .
H12C H 0.3662(11) 0.2902(27) 0.1539(12) 0.063 Uiso 1 calc R .
C121 C 0.6206(6) 0.0641(5) 0.1478(4) 0.030(3) Uani 1 d . .
H12D H 0.6738(6) 0.0363(5) 0.1437(4) 0.035 Uiso 1 calc R .
H12E H 0.6143(6) 0.0903(5) 0.1199(4) 0.035 Uiso 1 calc R .
C122 C 0.6369(9) 0.1069(6) 0.1874(5) 0.065(4) Uani 1 d . .
H12F H 0.6923(31) 0.1311(30) 0.1823(14) 0.097 Uiso 1 calc R .
H12G H 0.6431(56) 0.0814(7) 0.2153(7) 0.097 Uiso 1 calc R .
H12H H 0.5861(27) 0.1362(27) 0.1908(18) 0.097 Uiso 1 calc R .
C123 C 0.6063(7) -0.0783(5) 0.1898(4) 0.033(3) Uani 1 d . .
H12I H 0.6650(7) -0.0633(5) 0.1779(4) 0.040 Uiso 1 calc R .
H12J H 0.5970(7) -0.1223(5) 0.1788(4) 0.040 Uiso 1 calc R .
C124 C 0.6095(8) -0.0785(6) 0.2431(4) 0.051(4) Uani 1 d . .
H12K H 0.6559(33) -0.1083(26) 0.2535(4) 0.076 Uiso 1 calc R .
H12L H 0.5508(17) -0.0916(32) 0.2552(4) 0.076 Uiso 1 calc R .
H12M H 0.6238(47) -0.0357(9) 0.2542(4) 0.076 Uiso 1 calc R .
C125 C 0.3352(8) -0.2323(5) 0.2300(4) 0.041(3) Uani 1 d . .
H12N H 0.3864(8) -0.2405(5) 0.2091(4) 0.050 Uiso 1 calc R .
H12O H 0.2991(8) -0.2716(5) 0.2322(4) 0.050 Uiso 1 calc R .
C126 C 0.3712(9) -0.2143(5) 0.2775(4) 0.049(4) Uani 1 d . .
H12P H 0.4171(35) -0.1811(25) 0.2744(5) 0.074 Uiso 1 calc R .
H12Q H 0.3978(45) -0.2518(10) 0.2920(11) 0.074 Uiso 1 calc R .
H12R H 0.3215(12) -0.1984(32) 0.2964(9) 0.074 Uiso 1 calc R .
C127 C 0.1173(7) -0.2193(5) 0.2292(4) 0.033(3) Uani 1 d . .
H12S H 0.1442(7) -0.2620(5) 0.2333(4) 0.040 Uiso 1 calc R .
H12T H 0.0676(7) -0.2231(5) 0.2069(4) 0.040 Uiso 1 calc R .
C128 C 0.0783(8) -0.1959(5) 0.2762(4) 0.037(3) Uani 1 d . .
H12U H 0.1280(8) -0.1869(30) 0.2973(8) 0.056 Uiso 1 calc R .
H12V H 0.0397(36) -0.2290(13) 0.2893(11) 0.056 Uiso 1 calc R .
H12W H 0.0429(37) -0.1572(18) 0.2714(5) 0.056 Uiso 1 calc R .
C129 C -0.1163(7) -0.0429(6) 0.1772(4) 0.042(3) Uani 1 d . .
H12$ H -0.1115(7) -0.0874(6) 0.1667(4) 0.051 Uiso 1 calc R .
H12 H -0.1702(7) -0.0240(6) 0.1627(4) 0.051 Uiso 1 calc R .
C130 C -0.1284(8) -0.0420(7) 0.2301(4) 0.059(4) Uani 1 d . .
H13A H -0.1234(51) 0.0018(8) 0.2412(5) 0.088 Uiso 1 calc R .
H13B H -0.0816(33) -0.0682(30) 0.2443(5) 0.088 Uiso 1 calc R .
H13C H -0.1879(22) -0.0590(35) 0.2380(5) 0.088 Uiso 1 calc R .
C131 C -0.1000(7) 0.0983(6) 0.1354(4) 0.041(3) Uani 1 d . .
H13D H -0.1573(7) 0.0752(6) 0.1305(4) 0.050 Uiso 1 calc R .
H13E H -0.0864(7) 0.1228(6) 0.1074(4) 0.050 Uiso 1 calc R .
C132 C -0.1101(8) 0.1441(6) 0.1762(5) 0.057(4) Uani 1 d . .
H13F H -0.0535(18) 0.1673(26) 0.1807(17) 0.086 Uiso 1 calc R .
H13G H -0.1245(50) 0.1199(7) 0.2038(7) 0.086 Uiso 1 calc R .
H13H H -0.1587(35) 0.1744(23) 0.1699(12) 0.086 Uiso 1 calc R .
Cl1A Cl 0.7523(11) 0.1003(6) 0.4008(4) 0.0694(11) Uiso 0.432(10) d PD 1
Cl2A Cl 0.7492(12) -0.0133(5) 0.3438(4) 0.0694(11) Uiso 0.432(10) d PD 1
Cl3A Cl 0.7677(12) 0.1040(5) 0.2975(4) 0.0694(11) Uiso 0.432(10) d PD 1
Cl1B Cl 0.7227(11) 0.0965(9) 0.3962(6) 0.0694(11) Uiso 0.296(10) d PD 2
Cl2B Cl 0.7949(12) -0.0157(7) 0.3467(5) 0.0694(11) Uiso 0.296(10) d PD 2
Cl3B Cl 0.8060(11) 0.1206(7) 0.3099(5) 0.0694(11) Uiso 0.296(10) d PD 2
Cl1C Cl 0.7918(13) 0.1063(8) 0.3959(6) 0.0694(11) Uiso 0.270(10) d PD 3
Cl2C Cl 0.7185(12) -0.0030(8) 0.3422(7) 0.0694(11) Uiso 0.270(10) d PD 3
Cl3C Cl 0.7162(14) 0.1031(7) 0.3047(5) 0.0694(11) Uiso 0.270(10) d PD 3
C133 C 0.7810(12) 0.0641(8) 0.3490(6) 0.113(7) Uiso 1 d . .
H133 H 0.8480(12) 0.0607(8) 0.3514(6) 0.136 Uiso 1 calc R 1

loop_
_atom_type_symbol
_atom_type_description
_atom_type_scat_dispersion_real
_atom_type_scat_dispersion_imag
_atom_type_scat_source
C C 0.0181 0.0091 'International Tables Vol C Tables 4.2.6.8 and 6.1.1.4'
H H 0.0000 0.0000 'International Tables Vol C Tables 4.2.6.8 and 6.1.1.4'
N N 0.0311 0.0180 'International Tables Vol C Tables 4.2.6.8 and 6.1.1.4'
Co Co -2.3653 3.6143 'International Tables Vol C Tables 4.2.6.8 and 6.1.1.4'
O O 0.0492 0.0322 'International Tables Vol C Tables 4.2.6.8 and 6.1.1.4'
Cl Cl 0.3639 0.7018 'International Tables Vol C Tables 4.2.6.8 and 6.1.1.4'

loop_
_geom_angle_atom_site_label_1
_geom_angle_atom_site_label_2
_geom_angle_atom_site_label_3
_geom_angle
C28 O1 C11 54.8(9)
C37 O2 C53 55.0(10)
C17 O3 C18 55.7(9)
C12 O4 C13 55.3(9)
C34 O5 C16 55.5(10)
C2 C1 C7 117.9(13)
C2 C1 C6 120.2(13)
C7 C1 C6 107.5(11)
C1 C2 C3 121.1(13)
C1 C2 C10 120.6(13)
C3 C2 C10 108.5(13)
C4 C3 C12 122.5(14)
C4 C3 C2 117.4(13)
C12 C3 C2 109.2(13)
C3 C4 C5 122.0(13)
C3 C4 C15 116.8(13)
C5 C4 C15 108.3(11)
C6 C5 C4 120.3(13)
C6 C5 C17 119.9(14)
C4 C5 C17 108.2(12)
C5 C6 C20 123.0(14)
C5 C6 C1 118.9(14)
C20 C6 C1 106.8(12)
C8 C7 C21 118.9(13)
C8 C7 C1 123.1(13)
C21 C7 C1 108.3(11)
C7 C8 C24 120.8(13)
C7 C8 C9 117.3(13)
C24 C8 C9 108.0(11)
C10 C9 C26 122.2(13)
C10 C9 C8 121.4(12)
C26 C9 C8 105.6(11)
C9 C10 C11 122.1(13)
C9 C10 C2 119.6(13)
C11 C10 C2 107.8(12)
C28 C11 C10 118.6(13)
C28 C11 O1 62.0(10)
C10 C11 O1 127.0(18)
C28 C11 C12 117.1(13)
C10 C11 C12 108.0(12)
O1 C11 C12 117.6(18)
C13 C12 C3 122.0(14)
C13 C12 O4 64.9(11)
C3 C12 O4 113.0(22)
C13 C12 C11 118.6(13)
C3 C12 C11 106.5(12)
O4 C12 C11 128.0(23)
C12 C13 C30 123.0(14)
C12 C13 C14 117.4(13)
C30 C13 C14 106.7(11)
C12 C13 O4 59.7(10)
C30 C13 O4 133.7(21)
C14 C13 O4 110.4(22)
C15 C14 C32 119.3(12)
C15 C14 C13 119.8(12)
C32 C14 C13 108.0(11)
C14 C15 C16 120.3(13)
C14 C15 C4 121.5(11)
C16 C15 C4 105.5(11)
C34 C16 C17 120.4(11)
C34 C16 C15 118.0(12)
C17 C16 C15 109.4(12)
C34 C16 O5 61.9(12)
C17 C16 O5 134.1(44)
C15 C16 O5 106.5(43)
C18 C17 C16 119.7(12)
C18 C17 C5 118.5(13)
C16 C17 C5 108.6(11)
C18 C17 O3 62.3(11)
C16 C17 O3 118.8(26)
C5 C17 O3 122.7(26)
C17 C18 C36 120.5(12)
C17 C18 C19 120.3(13)
C36 C18 C19 107.5(11)
C17 C18 O3 61.9(11)
C36 C18 O3 118.3(26)
C19 C18 O3 122.7(26)
C20 C19 C38 119.5(12)
C20 C19 C18 118.7(12)
C38 C19 C18 109.1(12)
C19 C20 C6 119.4(13)
C19 C20 C21 119.1(12)
C6 C20 C21 110.3(12)
C22 C21 C20 119.5(12)
C22 C21 C7 122.0(12)
C20 C21 C7 107.0(11)
C21 C22 C39 120.9(12)
C21 C22 C23 118.2(11)
C39 C22 C23 107.0(11)
C24 C23 C41 122.4(13)
C24 C23 C22 117.1(12)
C41 C23 C22 108.8(12)
C40 C54 C55 120.6(13)
C40 C54 C53 120.3(12)
C55 C54 C53 107.4(12)
C23 C24 C25 118.6(13)
C23 C24 C8 122.9(13)
C25 C24 C8 108.0(12)
C43 C25 C26 120.4(12)
C43 C25 C24 119.9(11)
C26 C25 C24 108.5(12)
C27 C26 C25 118.2(13)
C27 C26 C9 117.0(12)
C25 C26 C9 109.7(12)
C26 C27 C45 122.0(12)
C26 C27 C28 118.8(13)
C45 C27 C28 107.7(12)
C11 C28 C27 121.0(13)
C11 C28 O1 63.2(10)
C27 C28 O1 123.0(17)
C11 C28 C29 122.1(12)
C27 C28 C29 105.5(11)
O1 C28 C29 118.1(18)
C30 C29 C46 122.1(13)
C30 C29 C28 117.9(13)
C46 C29 C28 108.0(11)
C29 C30 C31 117.9(13)
C29 C30 C13 121.2(14)
C31 C30 C13 110.0(12)
C48 C31 C30 124.5(12)
C48 C31 C32 117.2(11)
C30 C31 C32 108.5(11)
C33 C32 C14 122.5(12)
C33 C32 C31 120.5(11)
C14 C32 C31 106.8(11)
C32 C33 C34 120.6(13)
C32 C33 C50 119.2(11)
C34 C33 C50 106.8(10)
C16 C34 C33 119.2(12)
C16 C34 C35 120.4(12)
C33 C34 C35 109.2(12)
C16 C34 O5 62.6(12)
C33 C34 O5 106.1(42)
C35 C34 O5 133.2(44)
C36 C35 C51 117.9(12)
C36 C35 C34 120.0(12)
C51 C35 C34 110.2(12)
C35 C36 C18 119.0(12)
C35 C36 C37 119.8(12)
C18 C36 C37 108.2(11)
C53 C37 C36 119.1(13)
C53 C37 C38 121.7(12)
C36 C37 C38 107.8(12)
C53 C37 O2 63.0(11)
C36 C37 O2 121.5(20)
C38 C37 O2 118.3(21)
C39 C38 C19 121.8(14)
C39 C38 C37 118.8(14)
C19 C38 C37 107.3(11)
C38 C39 C22 119.1(14)
C38 C39 C40 121.3(13)
C22 C39 C40 107.8(12)
C54 C40 C39 120.1(12)
C54 C40 C41 118.8(12)
C39 C40 C41 108.5(11)
C42 C41 C23 120.4(13)
C42 C41 C40 120.5(13)
C23 C41 C40 107.8(12)
C41 C42 C43 120.0(13)
C41 C42 C56 120.4(12)
C43 C42 C56 106.2(11)
C25 C43 C44 120.2(12)
C25 C43 C42 118.5(12)
C44 C43 C42 110.3(12)
C45 C44 C43 121.0(13)
C45 C44 C57 119.2(12)
C43 C44 C57 107.4(12)
C44 C45 C46 118.3(12)
C44 C45 C27 118.1(13)
C46 C45 C27 111.3(12)
C47 C46 C45 122.2(12)
C47 C46 C29 118.8(12)
C45 C46 C29 107.5(12)
C46 C47 C58 121.0(13)
C46 C47 C48 120.0(12)
C58 C47 C48 107.1(12)
C31 C48 C49 123.4(12)
C31 C48 C47 116.7(11)
C49 C48 C47 106.7(11)
C50 C49 C56 120.9(13)
C50 C49 C48 118.3(13)
C56 C49 C48 110.5(11)
C49 C50 C51 119.4(12)
C49 C50 C33 121.1(12)
C51 C50 C33 107.4(10)
C52 C51 C35 122.5(13)
C52 C51 C50 119.0(12)
C35 C51 C50 106.4(11)
C51 C52 C53 120.4(13)
C51 C52 C60 120.6(12)
C53 C52 C60 107.1(11)
C37 C53 C52 120.3(13)
C37 C53 C54 117.8(13)
C52 C53 C54 108.7(12)
C37 C53 O2 62.0(11)
C52 C53 O2 124.0(21)
C54 C53 O2 117.6(20)
C56 C55 C60 118.4(13)
C56 C55 C54 120.7(13)
C60 C55 C54 110.1(12)
C55 C56 C42 119.0(12)
C55 C56 C57 119.2(12)
C42 C56 C57 109.2(11)
C60 C56 C49 122.8(13)
C60 C56 C58 118.3(13)
C49 C56 C58 105.6(11)
C58 C57 C56 121.0(13)
C58 C57 C44 119.8(13)
C56 C57 C44 106.8(12)
C57 C58 C47 119.5(14)
C57 C58 C56 118.7(13)
C47 C58 C56 110.1(12)
C56 C60 C55 124.3(13)
C56 C60 C52 117.1(12)
C55 C60 C52 106.7(11)
N4 Co1 N3 90.1(4)
N4 Co1 N2 176.6(3)
N3 Co1 N2 90.2(4)
N4 Co1 N1 89.7(4)
N3 Co1 N1 179.3(3)
N2 Co1 N1 89.9(4)
C64 N1 C61 105.6(7)
C64 N1 Co1 126.8(7)
C61 N1 Co1 126.8(7)
C66 N2 C69 104.3(8)
C66 N2 Co1 128.2(7)
C69 N2 Co1 127.4(7)
C71 N3 C74 104.6(8)
C71 N3 Co1 128.4(7)
C74 N3 Co1 127.0(7)
C76 N4 C79 102.3(8)
C76 N4 Co1 128.7(8)
C79 N4 Co1 129.0(7)
C80 C61 N1 124.6(10)
C80 C61 C62 125.9(10)
N1 C61 C62 109.4(8)
C63 C62 C61 107.2(10)
C63 C62 C81 129.1(11)
C61 C62 C81 123.5(9)
C62 C63 C64 108.2(11)
C62 C63 C83 127.0(11)
C64 C63 C83 124.3(11)
C65 C64 N1 125.4(10)
C65 C64 C63 125.0(11)
N1 C64 C63 109.5(10)
C64 C65 C66 125.0(11)
N2 C66 C65 124.4(9)
N2 C66 C67 111.4(10)
C65 C66 C67 124.0(11)
C68 C67 C66 104.9(10)
C68 C67 C85 131.4(11)
C66 C67 C85 123.8(11)
C67 C68 C69 108.9(10)
C67 C68 C87 125.0(11)
C69 C68 C87 125.6(11)
C70 C69 C68 126.5(11)
C70 C69 N2 123.1(9)
C68 C69 N2 110.4(10)
C69 C70 C71 126.9(10)
N3 C71 C70 123.8(10)
N3 C71 C72 111.0(9)
C70 C71 C72 125.1(10)
C73 C72 C71 107.0(10)
C73 C72 C89 129.2(11)
C71 C72 C89 123.8(10)
C72 C73 C74 107.8(10)
C72 C73 C91 128.5(11)
C74 C73 C91 122.8(10)
C75 C74 N3 125.5(10)
C75 C74 C73 124.8(10)
N3 C74 C73 109.7(9)
C76 C75 C74 124.4(10)
C75 C76 N4 124.3(10)
C75 C76 C77 122.9(11)
N4 C76 C77 112.8(10)
C78 C77 C76 105.4(9)
C78 C77 C93 129.6(10)
C76 C77 C93 125.0(10)
C77 C78 C79 106.8(9)
C77 C78 C95 128.5(10)
C79 C78 C95 124.4(11)
C80 C79 N4 123.4(10)
C80 C79 C78 123.9(10)
N4 C79 C78 112.7(10)
C61 C80 C79 126.1(11)
C62 C81 C82 113.3(9)
C63 C83 C84 109.6(9)
C67 C85 C86 112.7(10)
C88 C87 C68 111.7(9)
C72 C89 C90 113.2(9)
C92 C91 C73 112.5(9)
C77 C93 C94 113.4(11)
C78 C95 C96 111.4(9)
N8 Co2 N6 176.8(3)
N8 Co2 N7 90.9(3)
N6 Co2 N7 89.9(3)
N8 Co2 N5 89.6(3)
N6 Co2 N5 89.7(3)
N7 Co2 N5 178.7(3)
C100 N5 C97 105.1(8)
C100 N5 Co2 127.1(7)
C97 N5 Co2 126.9(7)
C105 N6 C102 104.0(8)
C105 N6 Co2 127.1(7)
C102 N6 Co2 128.8(7)
C107 N7 C110 104.8(8)
C107 N7 Co2 127.6(7)
C110 N7 Co2 127.5(7)
C115 N8 C112 104.0(8)
C115 N8 Co2 129.0(7)
C112 N8 Co2 127.0(7)
C116 C97 N5 124.5(10)
C116 C97 C98 125.8(10)
N5 C97 C98 109.5(9)
C99 C98 C97 106.5(9)
C99 C98 C117 129.5(10)
C97 C98 C117 124.0(9)
C98 C99 C100 107.8(9)
C98 C99 C119 127.2(10)
C100 C99 C119 124.8(9)
N5 C100 C101 124.9(10)
N5 C100 C99 110.9(9)
C101 C100 C99 124.1(10)
C102 C101 C100 125.5(11)
C101 C102 N6 123.5(10)
C101 C102 C103 125.0(11)
N6 C102 C103 111.5(10)
C104 C103 C102 107.5(9)
C104 C103 C121 128.5(10)
C102 C103 C121 123.7(11)
C103 C104 C105 105.8(9)
C103 C104 C123 128.6(10)
C105 C104 C123 125.5(10)
N6 C105 C106 126.0(10)
N6 C105 C104 111.2(10)
C106 C105 C104 122.8(10)
C107 C106 C105 123.8(10)
C106 C107 N7 125.6(10)
C106 C107 C108 123.7(10)
N7 C107 C108 110.4(9)
C109 C108 C107 108.8(10)
C109 C108 C125 126.8(10)
C107 C108 C125 124.4(10)
C108 C109 C110 104.2(10)
C108 C109 C127 131.6(11)
C110 C109 C127 124.1(10)
N7 C110 C111 123.8(10)
N7 C110 C109 111.7(9)
C111 C110 C109 124.5(10)
C112 C111 C110 126.1(10)
C111 C112 N8 124.7(9)
C111 C112 C113 125.1(11)
N8 C112 C113 110.2(10)
C114 C113 C112 107.1(10)
C114 C113 C129 130.0(10)
C112 C113 C129 123.0(11)
C113 C114 C115 106.6(10)
C113 C114 C131 127.6(10)
C115 C114 C131 125.7(10)
C116 C115 N8 123.7(9)
C116 C115 C114 124.3(10)
N8 C115 C114 112.0(10)
C97 C116 C115 126.3(10)
C98 C117 C118 111.6(9)
C99 C119 C120 110.6(8)
C122 C121 C103 113.7(10)
C104 C123 C124 112.6(9)
C108 C125 C126 110.3(9)
C109 C127 C128 112.1(9)
C113 C129 C130 112.2(10)
C114 C131 C132 110.4(10)
Cl3B C133 Cl2B 130.2(13)
Cl1C C133 Cl2C 126.8(14)
Cl2A C133 Cl3A 110.8(12)
Cl2A C133 Cl1A 115.2(12)
Cl3A C133 Cl1A 120.9(11)
Cl3B C133 Cl1B 111.4(12)
Cl2B C133 Cl1B 118.2(13)
Cl1C C133 Cl3C 113.8(12)
Cl2C C133 Cl3C 90.3(12)

loop_
_geom_bond_atom_site_label_1
_geom_bond_atom_site_label_2
_geom_bond_distance
O1 C28 1.49(2)
O1 C11 1.50(2)
O2 C37 1.49(2)
O2 C53 1.50(2)
O3 C17 1.51(2)
O3 C18 1.51(2)
O4 C12 1.46(2)
O4 C13 1.53(2)
O5 C34 1.49(2)
O5 C16 1.50(2)
C1 C2 1.39(2)
C1 C7 1.46(2)
C1 C6 1.47(2)
C2 C3 1.45(2)
C2 C10 1.46(2)
C3 C4 1.38(2)
C3 C12 1.41(2)
C4 C5 1.46(2)
C4 C15 1.50(2)
C5 C6 1.36(2)
C5 C17 1.47(2)
C6 C20 1.43(2)
C7 C8 1.35(2)
C7 C21 1.45(2)
C8 C24 1.45(2)
C8 C9 1.50(2)
C9 C10 1.34(2)
C9 C26 1.45(2)
C10 C11 1.42(2)
C11 C28 1.38(2)
C11 C12 1.52(2)
C12 C13 1.39(2)
C13 C30 1.41(2)
C13 C14 1.51(2)
C14 C15 1.36(2)
C14 C32 1.41(2)
C15 C16 1.49(2)
C16 C34 1.39(2)
C16 C17 1.44(2)
C17 C18 1.41(2)
C18 C36 1.45(2)
C18 C19 1.49(2)
C19 C20 1.40(2)
C19 C38 1.45(2)
C20 C21 1.44(2)
C21 C22 1.39(2)
C22 C39 1.45(2)
C22 C23 1.51(2)
C23 C24 1.35(2)
C23 C41 1.41(2)
C24 C25 1.44(2)
C25 C43 1.40(2)
C25 C26 1.44(2)
C26 C27 1.42(2)
C27 C45 1.44(2)
C27 C28 1.47(2)
C28 C29 1.51(2)
C29 C30 1.37(2)
C29 C46 1.45(2)
C30 C31 1.40(2)
C31 C48 1.374(14)
C31 C32 1.49(2)
C32 C33 1.35(2)
C33 C34 1.43(2)
C33 C50 1.50(2)
C34 C35 1.45(2)
C35 C36 1.42(2)
C35 C51 1.43(2)
C36 C37 1.48(2)
C37 C53 1.38(2)
C37 C38 1.48(2)
C38 C39 1.33(2)
C39 C40 1.46(2)
C40 C41 1.49(2)
C41 C42 1.35(2)
C42 C43 1.46(2)
C42 C56 1.47(2)
C43 C44 1.44(2)
C44 C45 1.40(2)
C44 C57 1.49(2)
C45 C46 1.42(2)
C46 C47 1.37(2)
C47 C58 1.41(2)
C47 C48 1.50(2)
C48 C49 1.44(2)
C49 C50 1.35(2)
C49 C56 1.43(2)
C50 C51 1.49(2)
C51 C52 1.36(2)
C52 C53 1.43(2)
C52 C60 1.51(2)
C54 C40 1.38(2)
C54 C55 1.44(2)
C54 C53 1.47(2)
C55 C56 1.39(2)
C55 C60 1.43(2)
C56 C57 1.47(2)
C56 C60 1.345(15)
C56 C58 1.49(2)
C57 C58 1.38(2)
Co1 N4 1.957(8)
Co1 N3 1.978(8)
Co1 N2 1.978(8)
Co1 N1 1.980(7)
N1 C64 1.393(12)
N1 C61 1.411(12)
N2 C66 1.372(13)
N2 C69 1.418(13)
N3 C71 1.373(11)
N3 C74 1.387(12)
N4 C76 1.388(13)
N4 C79 1.395(13)
C61 C80 1.352(13)
C61 C62 1.441(14)
C62 C63 1.357(13)
C62 C81 1.498(13)
C63 C64 1.438(15)
C63 C83 1.511(14)
C64 C65 1.359(14)
C65 C66 1.39(2)
C66 C67 1.450(13)
C67 C68 1.38(2)
C67 C85 1.501(14)
C68 C69 1.389(14)
C68 C87 1.527(14)
C69 C70 1.367(14)
C70 C71 1.389(13)
C71 C72 1.450(14)
C72 C73 1.315(15)
C72 C89 1.490(13)
C73 C74 1.457(14)
C73 C91 1.511(14)
C74 C75 1.381(14)
C75 C76 1.379(14)
C76 C77 1.452(14)
C77 C78 1.368(15)
C77 C93 1.479(13)
C78 C79 1.431(13)
C78 C95 1.529(14)
C79 C80 1.373(14)
C81 C82 1.503(14)
C83 C84 1.530(15)
C85 C86 1.51(2)
C87 C88 1.50(2)
C89 C90 1.54(2)
C91 C92 1.494(14)
C93 C94 1.48(2)
C95 C96 1.538(15)
Co2 N8 1.962(8)
Co2 N6 1.967(8)
Co2 N7 1.976(7)
Co2 N5 1.986(7)
N5 C100 1.371(12)
N5 C97 1.390(12)
N6 C105 1.366(13)
N6 C102 1.396(12)
N7 C107 1.366(12)
N7 C110 1.371(12)
N8 C115 1.373(13)
N8 C112 1.396(13)
C97 C116 1.364(13)
C97 C98 1.487(13)
C98 C99 1.324(13)
C98 C117 1.518(13)
C99 C100 1.454(13)
C99 C119 1.524(13)
C100 C101 1.398(14)
C101 C102 1.355(15)
C102 C103 1.421(13)
C103 C104 1.348(14)
C103 C121 1.513(13)
C104 C105 1.467(13)
C104 C123 1.535(13)
C105 C106 1.381(14)
C106 C107 1.362(13)
C107 C108 1.440(13)
C108 C109 1.344(13)
C108 C125 1.530(14)
C109 C110 1.467(14)
C109 C127 1.481(13)
C110 C111 1.400(13)
C111 C112 1.354(14)
C112 C113 1.466(13)
C113 C114 1.337(14)
C113 C129 1.518(14)
C114 C115 1.450(13)
C114 C131 1.496(14)
C115 C116 1.366(14)
C117 C118 1.560(14)
C119 C120 1.534(14)
C121 C122 1.49(2)
C123 C124 1.56(2)
C125 C126 1.54(2)
C127 C128 1.571(14)
C129 C130 1.56(2)
C131 C132 1.54(2)
Cl1A C133 1.75(2)
Cl2A C133 1.70(2)
Cl3A C133 1.74(2)
Cl1B C133 1.77(2)
Cl2B C133 1.69(2)
Cl3B C133 1.69(2)
Cl1C C133 1.64(2)
Cl2C C133 1.70(2)
Cl3C C133 1.81(2)
